data_1534656
loop_
_publ_author_name
'Schnick, W.'
'Horstmann, S.'
'Schmidpeter, A.'

_publ_section_title
;
 Synthese und Struktur des ersten TetraaminophosphoniumSalzes P (N H2)4 I
;
_journal_coden_ASTM ANCEAD
_journal_name_full 'Angewandte Chemie (German Edition)'
_journal_page_first 818
_journal_page_last 819
_journal_paper_doi 10.1002/ange.19941060726
_journal_volume 106
_journal_year 1994
_chemical_formula_sum 'H8 I N4 P'
_chemical_name_systematic '((N H2)4 P) I'
_space_group_IT_number 125
_symmetry_space_group_name_Hall '-P 4a 2b'
_symmetry_space_group_name_H-M 'P 4/n b m :2'
_cell_angle_alpha 90
_cell_angle_beta 90
_cell_angle_gamma 90
_cell_formula_units_Z 2
_cell_length_a 8.426
_cell_length_b 8.426
_cell_length_c 4.867
_cell_volume 345.545
_cod_data_source_file Schnick_ANCEAD_1994_1623.cif
_cod_data_source_block H8I1N4P1
_cod_original_cell_volume 345.5447
_cod_original_formula_sum 'H8 I1 N4 P1'
_cod_database_code 1534656

loop_
_symmetry_equiv_pos_as_xyz
x,y,z
-y+1/2,x,z
-x+1/2,-y+1/2,z
y,-x+1/2,z
x,-y+1/2,-z
y,x,-z
-x+1/2,y,-z
-y+1/2,-x+1/2,-z
-x,-y,-z
y-1/2,-x,-z
x-1/2,y-1/2,-z
-y,x-1/2,-z
-x,y-1/2,z
-y,-x,z
x-1/2,-y,z
y-1/2,x-1/2,z

loop_
_atom_site_label
_atom_site_type_symbol
_atom_site_fract_x
_atom_site_fract_y
_atom_site_fract_z
_atom_site_occupancy
_atom_site_U_iso_or_equiv
I1 I-1 0.25 0.25 0 1 0.0
H1 H+1 0.33899 -0.05538 -0.28314 1 0.0
P1 P+5 0.75 0.25 0.5 1 0.0
N1 N-3 0.13083 -0.13083 0.34546 1 0.0
